data_4025445
loop_
_publ_author_name
'Herwig Josef Berthold'
'Stephan Franke'
'Joachim Thiem'
'Theo Schotten'
'Hoffmann, Frank'

_publ_contact_author_address
;University of Hamburg
Department of Chemistry
Martin-Luther-King-Platz 6
20146 Hamburg
Germany
;
_publ_contact_author_email berthold@chemie.uni-hamburg.de
_publ_contact_author_fax 49(40)42838x4325
_publ_contact_author_name 'Herwig BERTHOLD'
_publ_contact_author_phone 49(40)34832205
_publ_section_title
;
 Ex Post Glycoconjugation of Phthalocyanines
;
_journal_name_full 'Journal of Organic Chemistry'
_journal_page_first 3859
_journal_page_last 3862
_journal_paper_doi 10.1021/jo100362n
_journal_volume 75
_journal_year 2010
_chemical_absolute_configuration ad
_chemical_formula_moiety 'C14 H19 N3 O9'
_chemical_formula_sum 'C14 H19 N3 O9'
_chemical_formula_weight 373.32
_chemical_melting_point 400
_chemical_name_common 2,3,4,6-tetra-<i>O</i>-acetyl-<i>\b</i>-D-glucopyranosyl_azide
_chemical_name_systematic '2,3,4,6-tetra-<i>O</i>-acetyl-<i>\b</i>-D-glucopyranosyl azide'
_space_group_IT_number 19
_symmetry_cell_setting orthorhombic
_symmetry_Int_Tables_number 19
_symmetry_space_group_name_Hall 'P 2ac 2ab'
_symmetry_space_group_name_H-M 'P 21 21 21'
_atom_sites_solution_hydrogens geom
_atom_sites_solution_primary direct
_atom_sites_solution_secondary difmap
_audit_creation_method SHELXL-97
_audit_update_record
;
2010-04-14 # Formatted by publCIF
;
_cell_angle_alpha 90.00
_cell_angle_beta 90.00
_cell_angle_gamma 90.00
_cell_formula_units_Z 4
_cell_length_a 7.3509(4)
_cell_length_b 14.7643(7)
_cell_length_c 15.9289(8)
_cell_measurement_reflns_used 412
_cell_measurement_temperature 153(2)
_cell_measurement_theta_max 27.0
_cell_measurement_theta_min 1.2
_cell_volume 1728.78(15)
_computing_cell_refinement 'SAINT (Bruker AXS, 1998)'
_computing_data_collection 'SMART (Bruker AXS, 1998)'
_computing_data_reduction 'SAINT (Bruker AXS, 1998)'
_computing_structure_refinement 'SHELXL-97 (Sheldrick, 1997)'
_computing_structure_solution 'SHELXS-97 (Sheldrick, 1990)'
_diffrn_ambient_temperature 153(2)
_diffrn_measured_fraction_theta_full 1.000
_diffrn_measured_fraction_theta_max 1.000
_diffrn_measurement_device_type 'Bruker Smart APEX CCD area detector'
_diffrn_measurement_method omega-scan
_diffrn_radiation_monochromator graphite
_diffrn_radiation_type MoK\a
_diffrn_radiation_wavelength 0.71073
_diffrn_reflns_av_R_equivalents 0.0352
_diffrn_reflns_av_sigmaI/netI 0.0192
_diffrn_reflns_limit_h_max 11
_diffrn_reflns_limit_h_min -11
_diffrn_reflns_limit_k_max 22
_diffrn_reflns_limit_k_min -22
_diffrn_reflns_limit_l_max 23
_diffrn_reflns_limit_l_min -24
_diffrn_reflns_number 47253
_diffrn_reflns_theta_full 32.50
_diffrn_reflns_theta_max 32.50
_diffrn_reflns_theta_min 1.88
_diffrn_source 'fine-focus sealed tube'
_diffrn_standards_decay_% 0
_diffrn_standards_interval_count none
_diffrn_standards_interval_time none
_diffrn_standards_number none
_exptl_absorpt_coefficient_mu 0.121
_exptl_absorpt_correction_T_max 0.9715
_exptl_absorpt_correction_T_min 0.9497
_exptl_absorpt_correction_type multi-scan
_exptl_absorpt_process_details 'SADABS (Bruker AXS, 1998)'
_exptl_crystal_colour grayish_colourless
_exptl_crystal_density_diffrn 1.434
_exptl_crystal_density_method 'not measured'
_exptl_crystal_description block
_exptl_crystal_F_000 784
_exptl_crystal_recrystallization_method 'ethyl acetate / diethyl ether'
_exptl_crystal_size_max 0.43
_exptl_crystal_size_mid 0.33
_exptl_crystal_size_min 0.24
_refine_diff_density_max 0.385
_refine_diff_density_min -0.179
_refine_diff_density_rms 0.057
_refine_ls_abs_structure_details 'Flack H D (1983), Acta Cryst. A39, 876-881'
_refine_ls_abs_structure_Flack 0(10)
_refine_ls_extinction_method none
_refine_ls_goodness_of_fit_ref 0.991
_refine_ls_hydrogen_treatment riding
_refine_ls_matrix_type full
_refine_ls_number_parameters 239
_refine_ls_number_reflns 3527
_refine_ls_number_restraints 0
_refine_ls_restrained_S_all 0.991
_refine_ls_R_factor_all 0.0420
_refine_ls_R_factor_gt 0.0387
_refine_ls_shift/su_max 0.027
_refine_ls_shift/su_mean 0.001
_refine_ls_structure_factor_coef Fsqd
_refine_ls_weighting_details 'calc w=1/[\s^2^(Fo^2^)+(0.0646P)^2^+0.0913P] where P=(Fo^2^+2Fc^2^)/3'
_refine_ls_weighting_scheme calc
_refine_ls_wR_factor_gt 0.0938
_refine_ls_wR_factor_ref 0.0953
_reflns_number_gt 3195
_reflns_number_total 3527
_reflns_threshold_expression >2sigma(I)
_cod_data_source_file jo100362n_si_004.cif
_cod_data_source_block 0463sejk
_cod_database_code 4025445

loop_
_symmetry_equiv_pos_as_xyz
'x, y, z'
'-x+1/2, -y, z+1/2'
'x+1/2, -y+1/2, -z'
'-x, y+1/2, -z+1/2'

loop_
_atom_site_label
_atom_site_type_symbol
_atom_site_fract_x
_atom_site_fract_y
_atom_site_fract_z
_atom_site_U_iso_or_equiv
_atom_site_adp_type
_atom_site_occupancy
_atom_site_symmetry_multiplicity
_atom_site_calc_flag
_atom_site_refinement_flags
_atom_site_disorder_assembly
_atom_site_disorder_group
O41 O 0.29141(12) 0.42963(7) -0.03703(6) 0.02041(18) Uani 1 1 d . . .
O5 O 0.65249(13) 0.52370(6) 0.09103(6) 0.01983(18) Uani 1 1 d . . .
O61 O 0.47745(14) 0.63721(6) -0.03069(6) 0.02345(19) Uani 1 1 d . . .
O21 O 0.57287(14) 0.31839(6) 0.21318(6) 0.0232(2) Uani 1 1 d . . .
O31 O 0.23709(13) 0.34297(6) 0.12997(6) 0.02163(19) Uani 1 1 d . . .
O32 O 0.23348(17) 0.22830(8) 0.03616(7) 0.0355(3) Uani 1 1 d . . .
O42 O 0.02117(16) 0.47832(10) 0.01215(8) 0.0401(3) Uani 1 1 d . . .
O22 O 0.4607(2) 0.36350(8) 0.33815(7) 0.0458(3) Uani 1 1 d . . .
O62 O 0.5333(2) 0.69032(10) -0.15930(8) 0.0506(4) Uani 1 1 d . . .
N11 N 0.77895(17) 0.48975(9) 0.22119(7) 0.0274(3) Uani 1 1 d . . .
N12 N 0.94400(18) 0.50733(9) 0.21343(8) 0.0294(3) Uani 1 1 d . . .
N13 N 1.0913(2) 0.52643(13) 0.21661(11) 0.0470(4) Uani 1 1 d . . .
C5 C 0.57290(17) 0.48915(8) 0.01539(8) 0.0179(2) Uani 1 1 d . . .
H5 H 0.6447 0.4350 -0.0027 0.021 Uiso 1 1 calc R . .
C31 C 0.16806(19) 0.26591(9) 0.09638(8) 0.0224(2) Uani 1 1 d . . .
C3 C 0.40726(18) 0.37601(8) 0.09687(8) 0.0186(2) Uani 1 1 d . . .
H3 H 0.4693 0.3263 0.0653 0.022 Uiso 1 1 calc R . .
C2 C 0.52216(18) 0.40201(8) 0.17284(8) 0.0195(2) Uani 1 1 d . . .
H2 H 0.4502 0.4408 0.2122 0.023 Uiso 1 1 calc R . .
C6 C 0.58421(19) 0.55895(8) -0.05303(8) 0.0211(2) Uani 1 1 d . . .
H6A H 0.7126 0.5770 -0.0615 0.025 Uiso 1 1 calc R . .
H6B H 0.5383 0.5330 -0.1063 0.025 Uiso 1 1 calc R . .
C1 C 0.69611(17) 0.45086(8) 0.14596(8) 0.0203(2) Uani 1 1 d . . .
H1 H 0.7819 0.4077 0.1181 0.024 Uiso 1 1 calc R . .
C41 C 0.10949(18) 0.44539(10) -0.04319(9) 0.0242(3) Uani 1 1 d . . .
C4 C 0.38124(16) 0.45732(8) 0.03889(7) 0.0175(2) Uani 1 1 d . . .
H4 H 0.3118 0.5066 0.0677 0.021 Uiso 1 1 calc R . .
C42 C 0.0411(2) 0.41498(11) -0.12673(9) 0.0297(3) Uani 1 1 d . . .
H42A H 0.0513 0.3489 -0.1308 0.044 Uiso 1 1 calc R . .
H42B H 0.1138 0.4432 -0.1712 0.044 Uiso 1 1 calc R . .
H42C H -0.0865 0.4328 -0.1331 0.044 Uiso 1 1 calc R . .
C61 C 0.4665(2) 0.70063(11) -0.09171(10) 0.0297(3) Uani 1 1 d . . .
C32 C 0.0038(2) 0.23483(11) 0.14321(10) 0.0320(3) Uani 1 1 d . . .
H32A H -0.1043 0.2426 0.1079 0.048 Uiso 1 1 calc R . .
H32B H -0.0097 0.2707 0.1946 0.048 Uiso 1 1 calc R . .
H32C H 0.0175 0.1707 0.1579 0.048 Uiso 1 1 calc R . .
C21 C 0.5295(2) 0.30641(10) 0.29565(8) 0.0278(3) Uani 1 1 d . . .
C22 C 0.5769(3) 0.21234(11) 0.32230(10) 0.0373(4) Uani 1 1 d . . .
H22A H 0.5833 0.2096 0.3837 0.056 Uiso 1 1 calc R . .
H22B H 0.6950 0.1954 0.2984 0.056 Uiso 1 1 calc R . .
H22C H 0.4834 0.1703 0.3022 0.056 Uiso 1 1 calc R . .
C62 C 0.3687(3) 0.78308(12) -0.06222(13) 0.0460(4) Uani 1 1 d . . .
H62A H 0.4449 0.8158 -0.0218 0.069 Uiso 1 1 calc R . .
H62B H 0.2544 0.7653 -0.0352 0.069 Uiso 1 1 calc R . .
H62C H 0.3424 0.8224 -0.1103 0.069 Uiso 1 1 calc R . .

loop_
_atom_site_aniso_label
_atom_site_aniso_U_11
_atom_site_aniso_U_22
_atom_site_aniso_U_33
_atom_site_aniso_U_23
_atom_site_aniso_U_13
_atom_site_aniso_U_12
O41 0.0204(4) 0.0235(4) 0.0173(4) -0.0033(3) -0.0017(3) 0.0020(3)
O5 0.0244(4) 0.0154(4) 0.0197(4) 0.0004(3) -0.0018(4) -0.0021(3)
O61 0.0298(5) 0.0197(4) 0.0208(4) 0.0028(3) 0.0039(4) 0.0059(4)
O21 0.0314(5) 0.0204(4) 0.0179(4) 0.0038(3) 0.0006(4) 0.0002(4)
O31 0.0239(4) 0.0198(4) 0.0212(4) -0.0030(3) 0.0030(4) -0.0058(3)
O32 0.0390(6) 0.0321(5) 0.0354(5) -0.0153(5) 0.0088(5) -0.0122(5)
O42 0.0245(5) 0.0625(8) 0.0333(6) -0.0104(6) 0.0027(5) 0.0076(5)
O22 0.0786(10) 0.0331(6) 0.0257(5) 0.0004(5) 0.0142(6) 0.0040(7)
O62 0.0679(9) 0.0506(7) 0.0332(6) 0.0208(6) 0.0148(6) 0.0174(7)
N11 0.0270(6) 0.0341(6) 0.0212(5) -0.0028(5) -0.0028(5) -0.0067(5)
N12 0.0305(6) 0.0310(6) 0.0268(6) -0.0053(5) -0.0032(5) -0.0023(5)
N13 0.0303(7) 0.0640(11) 0.0466(9) -0.0203(8) -0.0018(7) -0.0109(7)
C5 0.0199(5) 0.0164(5) 0.0173(5) -0.0008(4) 0.0018(4) -0.0003(4)
C31 0.0259(6) 0.0195(5) 0.0217(5) -0.0007(5) -0.0024(5) -0.0042(5)
C3 0.0203(5) 0.0178(5) 0.0177(5) -0.0009(4) 0.0014(4) -0.0023(4)
C2 0.0237(5) 0.0170(5) 0.0177(5) 0.0007(4) -0.0005(5) -0.0015(4)
C6 0.0260(6) 0.0185(5) 0.0187(5) 0.0008(4) 0.0046(5) 0.0024(5)
C1 0.0228(5) 0.0184(5) 0.0198(5) 0.0002(4) -0.0022(5) -0.0013(5)
C41 0.0210(6) 0.0278(6) 0.0240(6) 0.0016(5) -0.0015(5) -0.0003(5)
C4 0.0193(5) 0.0175(5) 0.0157(5) -0.0009(4) 0.0007(4) -0.0002(4)
C42 0.0281(6) 0.0352(7) 0.0257(6) 0.0002(6) -0.0065(6) -0.0015(6)
C61 0.0304(7) 0.0285(7) 0.0301(7) 0.0108(5) 0.0010(6) 0.0042(6)
C32 0.0330(7) 0.0317(7) 0.0314(7) -0.0043(6) 0.0054(6) -0.0137(6)
C21 0.0391(7) 0.0257(6) 0.0185(5) 0.0020(5) 0.0006(6) -0.0069(6)
C22 0.0590(10) 0.0287(7) 0.0241(6) 0.0086(6) 0.0016(7) -0.0013(8)
C62 0.0521(11) 0.0312(8) 0.0548(11) 0.0115(8) 0.0033(9) 0.0183(8)

loop_
_atom_type_symbol
_atom_type_description
_atom_type_scat_dispersion_real
_atom_type_scat_dispersion_imag
_atom_type_scat_source
C C 0.0033 0.0000 'International Tables Vol C Tables 4.2.6.8 and 6.1.1.4'
H H 0.0000 0.0000 'International Tables Vol C Tables 4.2.6.8 and 6.1.1.4'
N N 0.0061 0.0000 'International Tables Vol C Tables 4.2.6.8 and 6.1.1.4'
O O 0.0106 0.0000 'International Tables Vol C Tables 4.2.6.8 and 6.1.1.4'

loop_
_geom_angle_atom_site_label_1
_geom_angle_atom_site_label_2
_geom_angle_atom_site_label_3
_geom_angle
_geom_angle_site_symmetry_1
_geom_angle_site_symmetry_3
_geom_angle_publ_flag
C41 O41 C4 117.61(10) . . ?
C1 O5 C5 109.87(9) . . ?
C61 O61 C6 114.22(10) . . ?
C21 O21 C2 118.70(11) . . ?
C31 O31 C3 117.65(10) . . ?
N12 N11 C1 113.95(12) . . ?
N13 N12 N11 171.34(16) . . ?
O5 C5 C6 110.07(10) . . ?
O5 C5 C4 106.22(9) . . ?
C6 C5 C4 116.02(11) . . ?
O5 C5 H5 108.1 . . ?
C6 C5 H5 108.1 . . ?
C4 C5 H5 108.1 . . ?
O32 C31 O31 123.37(13) . . ?
O32 C31 C32 125.30(13) . . ?
O31 C31 C32 111.33(12) . . ?
O31 C3 C2 105.99(10) . . ?
O31 C3 C4 112.23(10) . . ?
C2 C3 C4 110.58(10) . . ?
O31 C3 H3 109.3 . . ?
C2 C3 H3 109.3 . . ?
C4 C3 H3 109.3 . . ?
O21 C2 C3 106.35(9) . . ?
O21 C2 C1 108.22(10) . . ?
C3 C2 C1 111.08(10) . . ?
O21 C2 H2 110.4 . . ?
C3 C2 H2 110.4 . . ?
C1 C2 H2 110.4 . . ?
O61 C6 C5 109.92(10) . . ?
O61 C6 H6A 109.7 . . ?
C5 C6 H6A 109.7 . . ?
O61 C6 H6B 109.7 . . ?
C5 C6 H6B 109.7 . . ?
H6A C6 H6B 108.2 . . ?
O5 C1 N11 107.53(10) . . ?
O5 C1 C2 109.89(10) . . ?
N11 C1 C2 107.70(10) . . ?
O5 C1 H1 110.5 . . ?
N11 C1 H1 110.5 . . ?
C2 C1 H1 110.5 . . ?
O42 C41 O41 123.29(13) . . ?
O42 C41 C42 126.59(13) . . ?
O41 C41 C42 110.11(12) . . ?
O41 C4 C3 110.06(10) . . ?
O41 C4 C5 107.71(9) . . ?
C3 C4 C5 105.90(10) . . ?
O41 C4 H4 111.0 . . ?
C3 C4 H4 111.0 . . ?
C5 C4 H4 111.0 . . ?
C41 C42 H42A 109.5 . . ?
C41 C42 H42B 109.5 . . ?
H42A C42 H42B 109.5 . . ?
C41 C42 H42C 109.5 . . ?
H42A C42 H42C 109.5 . . ?
H42B C42 H42C 109.5 . . ?
O62 C61 O61 122.40(14) . . ?
O62 C61 C62 125.97(15) . . ?
O61 C61 C62 111.59(14) . . ?
C31 C32 H32A 109.5 . . ?
C31 C32 H32B 109.5 . . ?
H32A C32 H32B 109.5 . . ?
C31 C32 H32C 109.5 . . ?
H32A C32 H32C 109.5 . . ?
H32B C32 H32C 109.5 . . ?
O22 C21 O21 123.66(14) . . ?
O22 C21 C22 126.47(14) . . ?
O21 C21 C22 109.86(13) . . ?
C21 C22 H22A 109.5 . . ?
C21 C22 H22B 109.5 . . ?
H22A C22 H22B 109.5 . . ?
C21 C22 H22C 109.5 . . ?
H22A C22 H22C 109.5 . . ?
H22B C22 H22C 109.5 . . ?
C61 C62 H62A 109.5 . . ?
C61 C62 H62B 109.5 . . ?
H62A C62 H62B 109.5 . . ?
C61 C62 H62C 109.5 . . ?
H62A C62 H62C 109.5 . . ?
H62B C62 H62C 109.5 . . ?

loop_
_geom_bond_atom_site_label_1
_geom_bond_atom_site_label_2
_geom_bond_distance
_geom_bond_site_symmetry_2
_geom_bond_publ_flag
O41 C41 1.3609(16) . ?
O41 C4 1.4372(15) . ?
O5 C1 1.4230(15) . ?
O5 C5 1.4332(15) . ?
O61 C61 1.3519(16) . ?
O61 C6 1.4414(16) . ?
O21 C21 1.3634(16) . ?
O21 C2 1.4408(15) . ?
O31 C31 1.3559(15) . ?
O31 C3 1.4424(15) . ?
O32 C31 1.2082(17) . ?
O42 C41 1.1979(18) . ?
O22 C21 1.193(2) . ?
O62 C61 1.193(2) . ?
N11 N12 1.2469(18) . ?
N11 C1 1.4617(17) . ?
N12 N13 1.120(2) . ?
C5 C6 1.5022(17) . ?
C5 C4 1.5316(17) . ?
C5 H5 1.0000 . ?
C31 C32 1.492(2) . ?
C3 C2 1.5248(17) . ?
C3 C4 1.5268(17) . ?
C3 H3 1.0000 . ?
C2 C1 1.5293(18) . ?
C2 H2 1.0000 . ?
C6 H6A 0.9900 . ?
C6 H6B 0.9900 . ?
C1 H1 1.0000 . ?
C41 C42 1.492(2) . ?
C4 H4 1.0000 . ?
C42 H42A 0.9800 . ?
C42 H42B 0.9800 . ?
C42 H42C 0.9800 . ?
C61 C62 1.490(2) . ?
C32 H32A 0.9800 . ?
C32 H32B 0.9800 . ?
C32 H32C 0.9800 . ?
C21 C22 1.494(2) . ?
C22 H22A 0.9800 . ?
C22 H22B 0.9800 . ?
C22 H22C 0.9800 . ?
C62 H62A 0.9800 . ?
C62 H62B 0.9800 . ?
C62 H62C 0.9800 . ?

loop_
_geom_torsion_atom_site_label_1
_geom_torsion_atom_site_label_2
_geom_torsion_atom_site_label_3
_geom_torsion_atom_site_label_4
_geom_torsion
_geom_torsion_site_symmetry_1
_geom_torsion_site_symmetry_2
_geom_torsion_site_symmetry_3
_geom_torsion_site_symmetry_4
_geom_torsion_publ_flag
C1 N11 N12 N13 -178(100) . . . . ?
C1 O5 C5 C6 -161.04(10) . . . . ?
C1 O5 C5 C4 72.61(12) . . . . ?
C3 O31 C31 O32 -6.36(19) . . . . ?
C3 O31 C31 C32 173.62(11) . . . . ?
C31 O31 C3 C2 -135.17(11) . . . . ?
C31 O31 C3 C4 104.02(12) . . . . ?
C21 O21 C2 C3 -123.71(12) . . . . ?
C21 O21 C2 C1 116.87(13) . . . . ?
O31 C3 C2 O21 70.64(12) . . . . ?
C4 C3 C2 O21 -167.49(10) . . . . ?
O31 C3 C2 C1 -171.83(10) . . . . ?
C4 C3 C2 C1 -49.96(13) . . . . ?
C61 O61 C6 C5 -174.58(12) . . . . ?
O5 C5 C6 O61 -63.97(14) . . . . ?
C4 C5 C6 O61 56.64(14) . . . . ?
C5 O5 C1 N11 179.17(10) . . . . ?
C5 O5 C1 C2 -63.87(12) . . . . ?
N12 N11 C1 O5 -82.00(15) . . . . ?
N12 N11 C1 C2 159.61(12) . . . . ?
O21 C2 C1 O5 168.00(9) . . . . ?
C3 C2 C1 O5 51.61(13) . . . . ?
O21 C2 C1 N11 -75.15(12) . . . . ?
C3 C2 C1 N11 168.46(11) . . . . ?
C4 O41 C41 O42 -2.3(2) . . . . ?
C4 O41 C41 C42 178.27(11) . . . . ?
C41 O41 C4 C3 99.83(13) . . . . ?
C41 O41 C4 C5 -145.16(11) . . . . ?
O31 C3 C4 O41 -68.63(12) . . . . ?
C2 C3 C4 O41 173.25(10) . . . . ?
O31 C3 C4 C5 175.22(9) . . . . ?
C2 C3 C4 C5 57.10(12) . . . . ?
O5 C5 C4 O41 174.97(9) . . . . ?
C6 C5 C4 O41 52.31(13) . . . . ?
O5 C5 C4 C3 -67.30(11) . . . . ?
C6 C5 C4 C3 170.04(10) . . . . ?
C6 O61 C61 O62 3.1(2) . . . . ?
C6 O61 C61 C62 -174.93(14) . . . . ?
C2 O21 C21 O22 -4.5(2) . . . . ?
C2 O21 C21 C22 174.21(12) . . . . ?

loop_
_cod_related_entry_id
_cod_related_entry_database
_cod_related_entry_code
1 ChemSpider 2007125
